data_7037573
loop_
_publ_author_name
'Dunsford, Jay J.'
'Clark, Ewan R.'
'Ingleson, Michael J.'

_publ_section_title
;
 Highly nucleophilic dipropanolamine chelated boron reagents for
 aryl-transmetallation to iron complexes.
;
_journal_issue 47
_journal_name_full 'Dalton transactions (Cambridge, England : 2003)'
_journal_page_first 20577
_journal_page_last 20583
_journal_paper_doi 10.1039/c5dt03835a
_journal_volume 44
_journal_year 2015
_chemical_formula_moiety 'C12 H18 B N O2, H2 O'
_chemical_formula_sum 'C12 H20 B N O3'
_chemical_formula_weight 237.12
_space_group_crystal_system monoclinic
_space_group_IT_number 14
_space_group_name_Hall '-P 2yn'
_space_group_name_H-M_alt 'P 1 21/n 1'
_symmetry_Int_Tables_number 14
_symmetry_space_group_name_Hall '-P 2yn'
_symmetry_space_group_name_H-M 'P 1 21/n 1'
_atom_sites_solution_primary iterative
_audit_creation_date 2014-06-23
_audit_creation_method
;
Olex2 1.2
(compiled 2014.03.20 svn.r2914 for OlexSys, GUI svn.r4816)
;
_audit_update_record
;
2014-06-26 deposited with the CCDC.
2015-10-27 downloaded from the CCDC.
;
_cell_angle_alpha 90
_cell_angle_beta 113.84(3)
_cell_angle_gamma 90
_cell_formula_units_Z 4
_cell_length_a 9.7171(19)
_cell_length_b 11.890(2)
_cell_length_c 11.565(2)
_cell_measurement_temperature 150
_cell_volume 1222.2(5)
_computing_molecular_graphics 'Olex2 (Dolomanov et al., 2009)'
_computing_publication_material 'Olex2 (Dolomanov et al., 2009)'
_computing_structure_refinement 'olex2.refine (Bourhis et al., 2013)'
_computing_structure_solution 'olex2.solve (Bourhis et al., 2013)'
_diffrn_ambient_temperature 150
_diffrn_measured_fraction_theta_full 0.9888
_diffrn_measured_fraction_theta_max 0.9888
_diffrn_measurement_device_type 'Bruker P4'
_diffrn_measurement_method '\w scans'
_diffrn_radiation_monochromator graphite
_diffrn_radiation_type 'Mo K\a'
_diffrn_radiation_wavelength 0.71073
_diffrn_reflns_av_R_equivalents 0.0507
_diffrn_reflns_av_unetI/netI 0.1159
_diffrn_reflns_limit_h_max 11
_diffrn_reflns_limit_h_min -11
_diffrn_reflns_limit_k_max 14
_diffrn_reflns_limit_k_min -7
_diffrn_reflns_limit_l_max 13
_diffrn_reflns_limit_l_min -13
_diffrn_reflns_number 4143
_diffrn_reflns_theta_full 25.3444
_diffrn_reflns_theta_max 25.34
_diffrn_reflns_theta_min 4.12
_exptl_absorpt_coefficient_mu 0.090
_exptl_absorpt_correction_type none
_exptl_crystal_colour colourless
_exptl_crystal_colour_primary colourless
_exptl_crystal_density_diffrn 1.2885
_exptl_crystal_description block
_exptl_crystal_F_000 512.0
_exptl_crystal_size_max 0.3
_exptl_crystal_size_mid 0.3
_exptl_crystal_size_min 0.2
_refine_diff_density_max 0.4644
_refine_diff_density_min -0.4517
_refine_diff_density_rms 0.1232
_refine_ls_d_res_high 0.8302
_refine_ls_d_res_low 4.9415
_refine_ls_goodness_of_fit_ref 1.0344
_refine_ls_hydrogen_treatment mixed
_refine_ls_matrix_type full
_refine_ls_number_constraints 33
_refine_ls_number_parameters 156
_refine_ls_number_reflns 2206
_refine_ls_number_restraints 0
_refine_ls_restrained_S_all 1.0344
_refine_ls_R_factor_all 0.1208
_refine_ls_R_factor_gt 0.0686
_refine_ls_shift/su_max 0.0000
_refine_ls_shift/su_mean 0.0000
_refine_ls_structure_factor_coef Fsqd
_refine_ls_weighting_details 'w=1/[\s^2^(Fo^2^)+(0.0432P)^2^] where P=(Fo^2^+2Fc^2^)/3'
_refine_ls_weighting_scheme calc
_refine_ls_wR_factor_gt 0.1176
_refine_ls_wR_factor_ref 0.1539
_reflns_Friedel_coverage 0.0
_reflns_limit_h_max 6
_reflns_limit_h_min -11
_reflns_limit_k_max 14
_reflns_limit_k_min 0
_reflns_limit_l_max 13
_reflns_limit_l_min -6
_reflns_number_gt 1288
_reflns_number_total 2206
_reflns_threshold_expression I>=2u(I)
_cod_data_source_file c5dt03835a2.cif
_cod_data_source_block amji117_refinalise2
_cod_database_code 7037573
_olex2_refinement_description
;
1. Fixed Uiso
 At 1.2 times of:
  All C(H) groups, All C(H,H) groups, All N(H) groups
 At 1.5 times of:
  All O(H,H) groups
2.a Free rotating group:
 O2(H2a,H2b)
2.b Ternary CH refined with riding coordinates:
 N4(H4)
2.c Secondary CH2 refined with riding coordinates:
 c5(H5a,H5b), c7(H7a,H7b), c8(H8a,H8b), c9(H9a,H9b), c10(H10a,H10b), c12(H12a,
 H12b)
2.d Aromatic/amide H refined with riding coordinates:
 c14(H14), c6(H6), c13(H13), c16(H16), c11(H11)
;

loop_
_space_group_symop_id
_space_group_symop_operation_xyz
1 x,y,z
2 -x+1/2,y+1/2,-z+1/2
3 -x,-y,-z
4 x-1/2,-y-1/2,z-1/2

loop_
_atom_site_label
_atom_site_type_symbol
_atom_site_fract_x
_atom_site_fract_y
_atom_site_fract_z
_atom_site_U_iso_or_equiv
_atom_site_adp_type
_atom_site_occupancy
_atom_site_refinement_flags_posn
O1 O 0.17523(19) 0.62861(19) 0.16877(17) 0.0220(6) Uani 1.000000 .
O2 O 0.4910(2) 0.8048(2) 0.41899(19) 0.0318(6) Uani 1.000000 .
O3 O 0.2669(2) 0.63929(18) 0.39440(18) 0.0232(6) Uani 1.000000 .
N4 N 0.1733(2) 0.4564(2) 0.2927(2) 0.0219(7) Uani 1.000000 .
c5 C 0.2720(3) 0.4751(3) 0.5254(3) 0.0302(9) Uani 1.000000 .
c6 C -0.1913(3) 0.7566(3) 0.2955(3) 0.0331(9) Uani 1.000000 .
c7 C 0.1610(3) 0.4157(3) 0.4099(3) 0.0278(8) Uani 1.000000 .
c8 C 0.3350(3) 0.4699(3) 0.1739(3) 0.0266(8) Uani 1.000000 .
c9 C 0.3153(3) 0.5963(3) 0.1669(3) 0.0252(8) Uani 1.000000 .
c10 C 0.2611(3) 0.6023(3) 0.5103(3) 0.0274(9) Uani 1.000000 .
c11 C -0.1455(3) 0.5721(3) 0.1715(3) 0.0277(9) Uani 1.000000 .
c12 C 0.3201(3) 0.4227(3) 0.2898(3) 0.0267(8) Uani 1.000000 .
c13 C -0.3134(3) 0.7009(3) 0.2084(3) 0.0354(10) Uani 1.000000 .
c14 C -0.0468(3) 0.7208(3) 0.3188(3) 0.0273(8) Uani 1.000000 .
c15 C -0.0192(3) 0.6271(3) 0.2574(3) 0.0223(8) Uani 1.000000 .
c16 C -0.2916(3) 0.6078(3) 0.1467(3) 0.0332(9) Uani 1.000000 .
B17 B 0.1505(4) 0.5939(3) 0.2793(3) 0.0215(9) Uani 1.000000 .
H14 H 0.0345(3) 0.7601(3) 0.3770(3) 0.0328(10) Uiso 1.000000 R
H6 H -0.2058(3) 0.8183(3) 0.3387(3) 0.0397(11) Uiso 1.000000 R
H13 H -0.4104(3) 0.7260(3) 0.1913(3) 0.0425(12) Uiso 1.000000 R
H16 H -0.3738(3) 0.5691(3) 0.0889(3) 0.0398(11) Uiso 1.000000 R
H11 H -0.1322(3) 0.5093(3) 0.1291(3) 0.0333(10) Uiso 1.000000 R
H4 H 0.0982(2) 0.4239(2) 0.2254(2) 0.0262(8) Uiso 1.000000 R
H5a H 0.2529(3) 0.4539(3) 0.5986(3) 0.0363(11) Uiso 1.000000 R
H5b H 0.3732(3) 0.4512(3) 0.5402(3) 0.0363(11) Uiso 1.000000 R
H7a H 0.0596(3) 0.4288(3) 0.4036(3) 0.0334(10) Uiso 1.000000 R
H7b H 0.1798(3) 0.3354(3) 0.4185(3) 0.0334(10) Uiso 1.000000 R
H8a H 0.2597(3) 0.4359(3) 0.0986(3) 0.0320(10) Uiso 1.000000 R
H8b H 0.4334(3) 0.4511(3) 0.1766(3) 0.0320(10) Uiso 1.000000 R
H9a H 0.3207(3) 0.6238(3) 0.0899(3) 0.0303(10) Uiso 1.000000 R
H9b H 0.3966(3) 0.6306(3) 0.2380(3) 0.0303(10) Uiso 1.000000 R
H10a H 0.3432(3) 0.6367(3) 0.5808(3) 0.0329(10) Uiso 1.000000 R
H10b H 0.1675(3) 0.6276(3) 0.5130(3) 0.0329(10) Uiso 1.000000 R
H12a H 0.4021(3) 0.4502(3) 0.3652(3) 0.0321(10) Uiso 1.000000 R
H12b H 0.3267(3) 0.3413(3) 0.2892(3) 0.0321(10) Uiso 1.000000 R
H2a H 0.541(3) 0.823(3) 0.4957(9) 0.0477(10) Uiso 1.000000 G
H2b H 0.421(2) 0.760(2) 0.415(2) 0.0477(10) Uiso 1.000000 G

loop_
_atom_site_aniso_label
_atom_site_aniso_U_11
_atom_site_aniso_U_22
_atom_site_aniso_U_33
_atom_site_aniso_U_12
_atom_site_aniso_U_13
_atom_site_aniso_U_23
O1 0.0230(10) 0.0202(13) 0.0245(11) 0.0030(10) 0.0114(9) 0.0015(11)
O2 0.0333(13) 0.0290(15) 0.0276(12) -0.0056(12) 0.0067(10) 0.0013(13)
O3 0.0280(11) 0.0175(13) 0.0229(11) -0.0035(11) 0.0091(9) -0.0017(11)
N4 0.0219(13) 0.0183(16) 0.0243(14) -0.0050(13) 0.0082(11) -0.0016(13)
c5 0.0361(18) 0.033(2) 0.0205(16) -0.0010(19) 0.0108(14) 0.0055(18)
c6 0.0418(19) 0.023(2) 0.045(2) 0.0110(18) 0.0278(17) 0.0084(19)
c7 0.0364(17) 0.020(2) 0.0289(17) 0.0019(17) 0.0154(15) 0.0058(17)
c8 0.0284(16) 0.022(2) 0.0311(18) 0.0024(17) 0.0137(14) -0.0037(18)
c9 0.0275(16) 0.023(2) 0.0285(18) -0.0001(17) 0.0149(14) 0.0036(17)
c10 0.0297(17) 0.029(2) 0.0199(16) 0.0027(17) 0.0057(14) -0.0025(17)
c11 0.0269(16) 0.030(2) 0.0266(18) -0.0010(16) 0.0108(14) 0.0006(17)
c12 0.0267(16) 0.020(2) 0.0334(18) 0.0031(16) 0.0125(14) 0.0006(17)
c13 0.0259(17) 0.037(3) 0.048(2) 0.0109(19) 0.0208(17) 0.022(2)
c14 0.0341(17) 0.0174(19) 0.0325(18) -0.0006(17) 0.0156(15) 0.0064(17)
c15 0.0267(16) 0.0183(19) 0.0227(16) -0.0029(16) 0.0108(13) 0.0048(16)
c16 0.0253(17) 0.038(2) 0.0328(19) -0.0026(18) 0.0085(15) 0.008(2)
B17 0.0255(18) 0.016(2) 0.0210(18) -0.0027(18) 0.0069(15) -0.0029(18)

loop_
_atom_type_symbol
_atom_type_scat_dispersion_real
_atom_type_scat_dispersion_imag
_atom_type_scat_Cromer_Mann_a1
_atom_type_scat_Cromer_Mann_a2
_atom_type_scat_Cromer_Mann_a3
_atom_type_scat_Cromer_Mann_a4
_atom_type_scat_Cromer_Mann_b1
_atom_type_scat_Cromer_Mann_b2
_atom_type_scat_Cromer_Mann_b3
_atom_type_scat_Cromer_Mann_b4
_atom_type_scat_Cromer_Mann_c
_atom_type_scat_source
_atom_type_scat_dispersion_source
H 0.00000 0.00000 0.49300 0.32291 0.14019 0.04081 10.51090 26.12570 3.14236 57.79970 0.0030380000826 'International Tables Volume C Table 6.1.1.4 (pp. 500-502)' 'Henke, Gullikson and Davis, At. Data and Nucl. Data Tables, 1993, 54, 2'
C 0.00347 0.00161 2.31000 1.02000 1.58860 0.86500 20.84390 10.20750 0.56870 51.65120 0.215599998832 'International Tables Volume C Table 6.1.1.4 (pp. 500-502)' 'Henke, Gullikson and Davis, At. Data and Nucl. Data Tables, 1993, 54, 2'
B 0.00141 0.00067 2.05450 1.33260 1.09790 0.70680 23.21850 1.02100 60.34980 0.14030 -0.193200007081 'International Tables Volume C Table 6.1.1.4 (pp. 500-502)' 'Henke, Gullikson and Davis, At. Data and Nucl. Data Tables, 1993, 54, 2'
O 0.01158 0.00611 3.04850 2.28680 1.54630 0.86700 13.27710 5.70110 0.32390 32.90890 0.250800013542 'International Tables Volume C Table 6.1.1.4 (pp. 500-502)' 'Henke, Gullikson and Davis, At. Data and Nucl. Data Tables, 1993, 54, 2'
N 0.00653 0.00323 12.21260 3.13220 2.01250 1.16630 0.00570 9.89330 28.99750 0.58260 -11.5290002823 'International Tables Volume C Table 6.1.1.4 (pp. 500-502)' 'Henke, Gullikson and Davis, At. Data and Nucl. Data Tables, 1993, 54, 2'

loop_
_geom_angle_atom_site_label_1
_geom_angle_atom_site_label_2
_geom_angle_atom_site_label_3
_geom_angle
B17 O1 c9 115.9(2)
B17 O3 c10 115.5(2)
c12 N4 c7 111.2(2)
B17 N4 c7 110.5(3)
B17 N4 c12 110.9(2)
c10 c5 c7 111.8(3)
c14 c6 c13 120.1(3)
c5 c7 N4 111.2(3)
c12 c8 c9 111.1(3)
c8 c9 O1 111.6(3)
c5 c10 O3 112.6(3)
c16 c11 c15 122.3(3)
c8 c12 N4 110.8(2)
c16 c13 c6 119.8(3)
c15 c14 c6 122.0(3)
c14 c15 c11 116.2(3)
B17 c15 c11 123.2(3)
B17 c15 c14 120.5(3)
c13 c16 c11 119.6(3)
O3 B17 O1 110.8(3)
N4 B17 O1 107.5(3)
N4 B17 O3 104.8(2)
c15 B17 O1 108.3(2)
c15 B17 O3 114.8(3)
c15 B17 N4 110.4(3)

loop_
_geom_bond_atom_site_label_1
_geom_bond_atom_site_label_2
_geom_bond_distance
O1 c9 1.423(3)
O1 B17 1.453(4)
O3 c10 1.434(3)
O3 B17 1.458(4)
N4 c7 1.489(4)
N4 c12 1.495(4)
N4 B17 1.649(5)
c5 c7 1.511(4)
c5 c10 1.522(5)
c6 c13 1.376(5)
c6 c14 1.385(4)
c8 c9 1.513(5)
c8 c12 1.513(4)
c11 c15 1.391(4)
c11 c16 1.396(4)
c13 c16 1.379(5)
c14 c15 1.404(4)
c15 B17 1.613(4)
